data_1543980
loop_
_publ_author_name
'Dziuk, B\/la\.zej'
'O\'smia\/lowski, Borys'
'Ejsmont, Krzysztof'
'Zarychta, Bartosz'

_publ_section_title
;
 <i>N</i>,<i>N</i>'-Bis(pyridin-2-yl)octanediamide
;
_journal_coeditor_code HB4070
_journal_issue 8
_journal_name_full IUCrData
_journal_page_first x161309
_journal_paper_doi 10.1107/S2414314616013092
_journal_volume 1
_journal_year 2016
_chemical_formula_iupac 'C18 H22 N4 O2'
_chemical_formula_moiety 'C18 H22 N4 O2'
_chemical_formula_sum 'C18 H22 N4 O2'
_chemical_formula_weight 326.39
_chemical_name_systematic
;
<i>N</i>,<i>N</i>'-Bis(pyridin-2-yl)octanediamide
;
_space_group_crystal_system monoclinic
_space_group_IT_number 15
_space_group_name_Hall '-C 2yc'
_space_group_name_H-M_alt 'C 1 2/c 1'
_symmetry_space_group_name_Hall '-C 2yc'
_symmetry_space_group_name_H-M 'C 1 2/c 1'
_atom_sites_solution_hydrogens geom
_atom_sites_solution_primary direct
_atom_sites_solution_secondary difmap
_audit_creation_method SHELXL-2013
_cell_angle_alpha 90
_cell_angle_beta 111.497(7)
_cell_angle_gamma 90
_cell_formula_units_Z 4
_cell_length_a 11.9289(7)
_cell_length_b 13.2908(6)
_cell_length_c 11.5000(6)
_cell_measurement_reflns_used 5224
_cell_measurement_temperature 100.00(10)
_cell_measurement_theta_max 25.242
_cell_measurement_theta_min 3.450
_cell_volume 1696.43(17)
_computing_cell_refinement
;
CrysAlisRED (Oxford Diffraction, 2008)
;
_computing_data_collection
;
CrysAlisCCD (Oxford Diffraction, 2008)
;
_computing_data_reduction
;
CrysAlisRED (Oxford Diffraction, 2008)
;
_computing_molecular_graphics
;
SHELXL2013 (Sheldrick, 2015)
;
_computing_publication_material
;
SHELXL2013 (Sheldrick, 2015)
;
_computing_structure_refinement
;
SHELXL2013 (Sheldrick, 2015)
;
_computing_structure_solution
;
SHELXS2013 (Sheldrick, 2008)
;
_diffrn_ambient_temperature 100.00(10)
_diffrn_detector_area_resol_mean '1024 x 1024 with blocks 2 x 2'
_diffrn_measured_fraction_theta_full 0.973
_diffrn_measured_fraction_theta_max 0.998
_diffrn_measurement_device_type 'Oxford Diffraction Xcalibur'
_diffrn_measurement_method \w-scan
_diffrn_radiation_monochromator graphite
_diffrn_radiation_source 'fine-focus sealed tube'
_diffrn_radiation_type MoK\a
_diffrn_radiation_wavelength 0.71073
_diffrn_reflns_av_R_equivalents 0.0243
_diffrn_reflns_limit_h_max 13
_diffrn_reflns_limit_h_min -14
_diffrn_reflns_limit_k_max 15
_diffrn_reflns_limit_k_min -15
_diffrn_reflns_limit_l_max 13
_diffrn_reflns_limit_l_min -13
_diffrn_reflns_number 5224
_diffrn_reflns_theta_full 25.242
_diffrn_reflns_theta_max 24.994
_diffrn_reflns_theta_min 3.450
_diffrn_standards_decay_% 0
_diffrn_standards_interval_count 0
_diffrn_standards_interval_time 0
_diffrn_standards_number 0
_exptl_absorpt_coefficient_mu 0.086
_exptl_absorpt_correction_type none
_exptl_crystal_colour colourless
_exptl_crystal_density_diffrn 1.278
_exptl_crystal_description irregular
_exptl_crystal_F_000 696
_exptl_crystal_size_max 0.25
_exptl_crystal_size_mid 0.23
_exptl_crystal_size_min 0.18
_refine_diff_density_max 0.237
_refine_diff_density_min -0.152
_refine_ls_extinction_coef 0.0012(3)
_refine_ls_extinction_expression Fc^*^=kFc[1+0.001xFc^2^\l^3^/sin(2\q)]^-1/4^
_refine_ls_extinction_method
;
SHELXL2013 (Sheldrick, 2015)
;
_refine_ls_goodness_of_fit_ref 0.946
_refine_ls_hydrogen_treatment constr
_refine_ls_matrix_type full
_refine_ls_number_parameters 110
_refine_ls_number_reflns 1494
_refine_ls_number_restraints 0
_refine_ls_restrained_S_all 0.946
_refine_ls_R_factor_all 0.0464
_refine_ls_R_factor_gt 0.0315
_refine_ls_shift/su_max 0.000
_refine_ls_shift/su_mean 0.000
_refine_ls_structure_factor_coef Fsqd
_refine_ls_weighting_details 'w=1/[\s^2^(Fo^2^)+(0.0429P)^2^] where P=(Fo^2^+2Fc^2^)/3'
_refine_ls_weighting_scheme calc
_refine_ls_wR_factor_gt 0.0698
_refine_ls_wR_factor_ref 0.0729
_reflns_number_gt 1125
_reflns_number_total 1494
_reflns_threshold_expression I>2\s(I)
_cod_data_source_file hb4070sup1.cif
_cod_data_source_block I
_cod_database_code 1543980
_shelx_space_group_comment
;
The symmetry employed for this shelxl refinement is uniquely defined
by the following loop, which should always be used as a source of
symmetry information in preference to the above space-group names.
They are only intended as comments.
;
_shelxl_version_number .2013

loop_
_space_group_symop_operation_xyz
'x, y, z'
'-x, y, -z+1/2'
'x+1/2, y+1/2, z'
'-x+1/2, y+1/2, -z+1/2'
'-x, -y, -z'
'x, -y, z-1/2'
'-x+1/2, -y+1/2, -z'
'x+1/2, -y+1/2, z-1/2'

loop_
_atom_site_type_symbol
_atom_site_label
_atom_site_fract_x
_atom_site_fract_y
_atom_site_fract_z
_atom_site_U_iso_or_equiv
_atom_site_adp_type
_atom_site_calc_flag
_atom_site_occupancy
O O1 0.15817(8) 0.27316(7) 0.84143(8) 0.0259(3) Uani d 1
N N1 0.10057(9) 0.57410(8) 0.92312(10) 0.0228(3) Uani d 1
N N2 0.08189(9) 0.40263(7) 0.92055(10) 0.0189(3) Uani d 1
H H2A 0.0393 0.4149 0.9652 0.023 Uiso calc 1
C C1 0.12421(10) 0.48726(9) 0.87675(11) 0.0177(3) Uani d 1
C C2 0.18323(11) 0.48219(10) 0.79260(12) 0.0213(3) Uani d 1
H H2 0.1975 0.4206 0.7621 0.026 Uiso calc 1
C C3 0.21992(11) 0.57095(10) 0.75567(13) 0.0238(3) Uani d 1
H H3 0.2594 0.5699 0.6994 0.029 Uiso calc 1
C C4 0.19788(11) 0.66159(10) 0.80261(12) 0.0235(3) Uani d 1
H H4 0.2225 0.7223 0.7795 0.028 Uiso calc 1
C C5 0.13834(11) 0.65855(9) 0.88437(13) 0.0253(3) Uani d 1
H H5 0.1229 0.7195 0.9154 0.030 Uiso calc 1
C C6 0.09926(11) 0.30281(9) 0.90189(11) 0.0184(3) Uani d 1
C C7 0.03884(11) 0.23330(9) 0.96366(11) 0.0196(3) Uani d 1
H H7A -0.0464 0.2492 0.9333 0.023 Uiso calc 1
H H7B 0.0713 0.2462 1.0529 0.023 Uiso calc 1
C C8 0.05278(11) 0.12258(9) 0.94244(12) 0.0203(3) Uani d 1
H H8A 0.1378 0.1071 0.9668 0.024 Uiso calc 1
H H8B 0.0141 0.1080 0.8540 0.024 Uiso calc 1
C C9 -0.00115(12) 0.05536(9) 1.01516(12) 0.0196(3) Uani d 1
H H9A 0.0430 0.0652 1.1038 0.023 Uiso calc 1
H H9B -0.0839 0.0756 0.9973 0.023 Uiso calc 1

loop_
_atom_site_aniso_label
_atom_site_aniso_U_11
_atom_site_aniso_U_22
_atom_site_aniso_U_33
_atom_site_aniso_U_12
_atom_site_aniso_U_13
_atom_site_aniso_U_23
O1 0.0303(5) 0.0225(5) 0.0322(6) 0.0020(4) 0.0199(5) -0.0011(4)
N1 0.0243(6) 0.0180(6) 0.0279(7) -0.0012(5) 0.0117(5) 0.0013(5)
N2 0.0216(6) 0.0172(6) 0.0227(6) 0.0009(5) 0.0138(5) 0.0007(5)
C1 0.0144(6) 0.0184(7) 0.0180(7) -0.0003(5) 0.0032(5) 0.0028(5)
C2 0.0187(7) 0.0242(7) 0.0215(7) 0.0010(6) 0.0080(6) 0.0004(6)
C3 0.0176(7) 0.0335(8) 0.0211(7) -0.0009(6) 0.0081(6) 0.0057(6)
C4 0.0193(7) 0.0247(8) 0.0271(8) -0.0011(6) 0.0091(6) 0.0064(6)
C5 0.0265(8) 0.0185(8) 0.0330(8) -0.0014(6) 0.0133(6) 0.0005(6)
C6 0.0168(6) 0.0192(7) 0.0173(7) 0.0011(5) 0.0040(6) -0.0003(5)
C7 0.0199(7) 0.0200(7) 0.0198(7) 0.0010(5) 0.0084(6) -0.0001(5)
C8 0.0231(7) 0.0190(7) 0.0200(7) 0.0009(5) 0.0093(6) 0.0002(5)
C9 0.0199(7) 0.0203(7) 0.0174(7) 0.0021(5) 0.0055(6) -0.0002(5)

loop_
_atom_type_symbol
_atom_type_description
_atom_type_scat_dispersion_real
_atom_type_scat_dispersion_imag
_atom_type_scat_source
C C 0.0033 0.0016 'International Tables Vol C Tables 4.2.6.8 and 6.1.1.4'
H H 0.0000 0.0000 'International Tables Vol C Tables 4.2.6.8 and 6.1.1.4'
N N 0.0061 0.0033 'International Tables Vol C Tables 4.2.6.8 and 6.1.1.4'
O O 0.0106 0.0060 'International Tables Vol C Tables 4.2.6.8 and 6.1.1.4'

loop_
_geom_angle_atom_site_label_1
_geom_angle_atom_site_label_2
_geom_angle_atom_site_label_3
_geom_angle_site_symmetry_1
_geom_angle
C1 N1 C5 . 116.16(11)
C6 N2 C1 . 128.73(11)
C6 N2 H2A . 115.6
C1 N2 H2A . 115.6
N1 C1 C2 . 123.42(11)
N1 C1 N2 . 113.04(11)
C2 C1 N2 . 123.53(12)
C3 C2 C1 . 118.14(12)
C3 C2 H2 . 120.9
C1 C2 H2 . 120.9
C2 C3 C4 . 119.85(13)
C2 C3 H3 . 120.1
C4 C3 H3 . 120.1
C5 C4 C3 . 117.52(12)
C5 C4 H4 . 121.2
C3 C4 H4 . 121.2
N1 C5 C4 . 124.92(12)
N1 C5 H5 . 117.5
C4 C5 H5 . 117.5
O1 C6 N2 . 123.56(12)
O1 C6 C7 . 123.17(11)
N2 C6 C7 . 113.27(10)
C6 C7 C8 . 115.01(10)
C6 C7 H7A . 108.5
C8 C7 H7A . 108.5
C6 C7 H7B . 108.5
C8 C7 H7B . 108.5
H7A C7 H7B . 107.5
C7 C8 C9 . 112.96(10)
C7 C8 H8A . 109.0
C9 C8 H8A . 109.0
C7 C8 H8B . 109.0
C9 C8 H8B . 109.0
H8A C8 H8B . 107.8
C9 C9 C8 5_557 113.43(13)
C9 C9 H9A 5_557 108.9
C8 C9 H9A . 108.9
C9 C9 H9B 5_557 108.9
C8 C9 H9B . 108.9
H9A C9 H9B . 107.7

loop_
_geom_bond_atom_site_label_1
_geom_bond_atom_site_label_2
_geom_bond_site_symmetry_2
_geom_bond_distance
O1 C6 . 1.2209(14)
N1 C1 . 1.3440(16)
N1 C5 . 1.3448(16)
N2 C6 . 1.3717(16)
N2 C1 . 1.4000(16)
N2 H2A . 0.8600
C1 C2 . 1.3914(18)
C2 C3 . 1.3783(17)
C2 H2 . 0.9300
C3 C4 . 1.3840(18)
C3 H3 . 0.9300
C4 C5 . 1.3711(19)
C4 H4 . 0.9300
C5 H5 . 0.9300
C6 C7 . 1.5010(17)
C7 C8 . 1.5108(17)
C7 H7A . 0.9700
C7 H7B . 0.9700
C8 C9 . 1.5185(18)
C8 H8A . 0.9700
C8 H8B . 0.9700
C9 C9 5_557 1.515(2)
C9 H9A . 0.9700
C9 H9B . 0.9700

loop_
_geom_hbond_atom_site_label_D
_geom_hbond_atom_site_label_H
_geom_hbond_atom_site_label_A
_geom_hbond_site_symmetry_A
_geom_hbond_distance_DH
_geom_hbond_distance_HA
_geom_hbond_distance_DA
_geom_hbond_angle_DHA
N2 H2A N1 5_567 0.86 2.45 3.3065(15) 171
C2 H2 O1 . 0.93 2.28 2.8716(15) 121
C4 H4 O1 4_556 0.93 2.42 3.1585(15) 136

_cod_database_fobs_code 1543980
